data_9016087
loop_
_publ_author_name
'Bhide, V.'
'Gasperin, M.'

_publ_section_title
;
 A new GTB-type thallium niobate
;
_journal_issue 6
_journal_name_full 'Acta Crystallographica, Section B'
_journal_page_first 1318
_journal_page_last 1321
_journal_paper_doi 10.1107/S056774087900635X
_journal_volume 35
_journal_year 1979
_chemical_formula_sum 'Nb28 O73 Tl3.84'
_space_group_IT_number 127
_symmetry_space_group_name_Hall '-P 4 2ab'
_symmetry_space_group_name_H-M 'P 4/m b m'
_cell_angle_alpha 90
_cell_angle_beta 90
_cell_angle_gamma 90
_cell_length_a 27.50
_cell_length_b 27.50
_cell_length_c 3.94
_cell_formula_units_Z 2
_cell_volume 2979.625
_database_code_amcsd 0009669
_exptl_crystal_density_diffrn 5.076
_cod_duplicate_entry 1001037
_cod_database_code 9016087
_amcsd_formula_title 'Nb7 O18.25 Tl0.96'

loop_
_space_group_symop_operation_xyz
x,y,z
1/2-y,1/2-x,z
1/2+y,1/2+x,-z
y,-x,-z
-y,x,z
1/2+x,1/2-y,z
1/2-x,1/2+y,-z
x,y,-z
-x,-y,z
1/2+y,1/2+x,z
1/2-y,1/2-x,-z
-y,x,-z
y,-x,z
1/2-x,1/2+y,z
1/2+x,1/2-y,-z
-x,-y,-z

loop_
_atom_site_label
_atom_site_fract_x
_atom_site_fract_y
_atom_site_fract_z
_atom_site_occupancy
Nb1 0.50000 0.00000 0.00000 1.00000
Nb2 0.19860 0.69860 0.00000 1.00000
Nb3 0.23280 0.93790 0.00000 1.00000
Nb4 0.36780 0.96420 0.00000 1.00000
Nb5 0.06640 0.72120 0.00000 1.00000
Nb6 0.15830 0.82600 0.00000 1.00000
Nb7 0.03820 0.83900 0.00000 1.00000
Nb8 0.08640 0.94840 0.00000 1.00000
Nb9 0.00000 0.00000 0.00000 0.60000
Nb10 0.38400 0.88420 0.50000 0.20000
O1 0.00000 0.50000 0.50000 1.00000
O2 0.19760 0.69760 0.50000 1.00000
O3 0.22800 0.93770 0.50000 1.00000
O4 0.36530 0.96010 0.50000 1.00000
O5 0.06520 0.72150 0.50000 1.00000
O6 0.15750 0.82730 0.50000 1.00000
O7 0.03810 0.83970 0.50000 1.00000
O8 0.07910 0.95000 0.50000 1.00000
O9 0.39920 0.89920 0.00000 1.00000
O10 0.20820 0.87180 0.00000 1.00000
O11 0.29970 0.93020 0.00000 1.00000
O12 0.19540 0.76840 0.00000 1.00000
O13 0.10440 0.87800 0.00000 1.00000
O14 0.02080 0.91440 0.00000 1.00000
O15 0.15620 0.96210 0.00000 1.00000
O16 0.09440 0.79040 0.00000 1.00000
O17 0.01070 0.76840 0.00000 1.00000
O18 0.12710 0.69320 0.00000 1.00000
O19 0.02770 0.66520 0.00000 1.00000
O20 0.42830 0.99960 0.00000 1.00000
Tl1 0.10840 0.60840 0.50000 0.28000
Tl2 0.07760 0.59250 0.50000 0.36000
Tl3 0.34260 0.85560 0.50000 0.24000
Tl4 0.32680 0.86320 0.50000 0.06000
Tl5 0.26080 0.80300 0.50000 0.02000
Tl6 0.26970 0.78220 0.50000 0.14000

loop_
_cod_related_entry_id
_cod_related_entry_database
_cod_related_entry_code
1 AMCSD 0009669
